data_7160169
loop_
_publ_author_name
'Punna, Shiva Kumar'
'Arockiaraj, Mariyaraj'
'Rajeshkumar, Venkatachalam'

_publ_section_title
;
 I<sub>2</sub>-catalyzed tandem sp<sup>3</sup> C-H oxidation and
 annulation of aryl methyl ketones with amidoximes for the synthesis of
 5-aroyl-1,2,4-oxadiazoles.
;
_journal_issue 36
_journal_name_full 'Organic &amp; biomolecular chemistry'
_journal_page_first 7478
_journal_page_last 7484
_journal_paper_doi 10.1039/d4ob01221f
_journal_volume 22
_journal_year 2024
_chemical_formula_moiety 'C14 H13 Cl N2 O3'
_chemical_formula_sum 'C14 H13 Cl N2 O3'
_chemical_formula_weight 292.71
_space_group_crystal_system monoclinic
_space_group_IT_number 14
_space_group_name_Hall '-P 2yn'
_space_group_name_H-M_alt 'P 1 21/n 1'
_atom_sites_solution_hydrogens geom
_audit_creation_method SHELXL-2014/7
_audit_update_record
;
2024-04-30 deposited with the CCDC.	2024-08-20 downloaded from the CCDC.
;
_cell_angle_alpha 90
_cell_angle_beta 91.509(5)
_cell_angle_gamma 90
_cell_formula_units_Z 4
_cell_length_a 6.9833(6)
_cell_length_b 7.9155(7)
_cell_length_c 24.658(2)
_cell_measurement_reflns_used 5384
_cell_measurement_temperature 296(2)
_cell_measurement_theta_max 49.531
_cell_measurement_theta_min 5.407
_cell_volume 1362.5(2)
_computing_cell_refinement 'APEX2/SAINT (Bruker, 2004)'
_computing_data_collection 'APEX2 (Bruker, 2004)'
_computing_data_reduction 'SAINT/XPREP (Bruker, 2004)'
_computing_molecular_graphics 'ORTEP3 (Farrugia, 1997) and Mercury (Bruno et al., 2002)'
_computing_publication_material 'SHELXL-97 (Sheldrick, 2008)'
_computing_structure_refinement 'SHELXL-97 (Sheldrick, 2008)'
_computing_structure_solution 'SIR92 (Altornare et al., 2014)'
_diffrn_ambient_temperature 296(2)
_diffrn_measured_fraction_theta_full 0.999
_diffrn_measured_fraction_theta_max 0.975
_diffrn_measurement_device_type 'Bruker axs kappa apex2 CCD Diffractometer'
_diffrn_measurement_method '\w and \f scan'
_diffrn_radiation_type MoK\a
_diffrn_radiation_wavelength 0.71073
_diffrn_reflns_av_R_equivalents 0.0364
_diffrn_reflns_av_unetI/netI 0.0308
_diffrn_reflns_Laue_measured_fraction_full 0.999
_diffrn_reflns_Laue_measured_fraction_max 0.975
_diffrn_reflns_limit_h_max 9
_diffrn_reflns_limit_h_min -9
_diffrn_reflns_limit_k_max 8
_diffrn_reflns_limit_k_min -10
_diffrn_reflns_limit_l_max 32
_diffrn_reflns_limit_l_min -32
_diffrn_reflns_number 15969
_diffrn_reflns_point_group_measured_fraction_full 0.999
_diffrn_reflns_point_group_measured_fraction_max 0.975
_diffrn_reflns_theta_full 25.242
_diffrn_reflns_theta_max 28.381
_diffrn_reflns_theta_min 2.703
_exptl_absorpt_coefficient_mu 0.289
_exptl_absorpt_correction_T_max 0.944
_exptl_absorpt_correction_T_min 0.893
_exptl_absorpt_correction_type multi-scan
_exptl_absorpt_process_details 'SADABS V2012/1 (Bruker AXS Inc.)'
_exptl_crystal_colour colorless
_exptl_crystal_density_diffrn 1.427
_exptl_crystal_description block
_exptl_crystal_F_000 608
_exptl_crystal_size_max 0.400
_exptl_crystal_size_mid 0.300
_exptl_crystal_size_min 0.200
_refine_diff_density_max 0.232
_refine_diff_density_min -0.401
_refine_diff_density_rms 0.059
_refine_ls_extinction_method none
_refine_ls_goodness_of_fit_ref 0.990
_refine_ls_hydrogen_treatment constr
_refine_ls_matrix_type full
_refine_ls_number_parameters 181
_refine_ls_number_reflns 3330
_refine_ls_number_restraints 0
_refine_ls_restrained_S_all 0.990
_refine_ls_R_factor_all 0.0732
_refine_ls_R_factor_gt 0.0468
_refine_ls_shift/su_max 0.001
_refine_ls_shift/su_mean 0.000
_refine_ls_structure_factor_coef Fsqd
_refine_ls_weighting_details 'w=1/[\s^2^(Fo^2^)+(0.0686P)^2^+0.4748P] where P=(Fo^2^+2Fc^2^)/3'
_refine_ls_weighting_scheme calc
_refine_ls_wR_factor_gt 0.1193
_refine_ls_wR_factor_ref 0.1373
_reflns_Friedel_coverage 0.000
_reflns_number_gt 2353
_reflns_number_total 3330
_reflns_threshold_expression 'I > 2\s(I)'
_cod_data_source_file d4ob01221f2.cif
_cod_data_source_block shelx
_cod_original_sg_symbol_H-M 'P 21/n'
_cod_database_code 7160169
_shelx_shelxl_version_number 2014/7
_shelx_space_group_comment
;
The symmetry employed for this shelxl refinement is uniquely defined
by the following loop, which should always be used as a source of
symmetry information in preference to the above space-group names.
They are only intended as comments.
;
_shelx_estimated_absorpt_t_min 0.893
_shelx_estimated_absorpt_t_max 0.944

loop_
_space_group_symop_operation_xyz
'x, y, z'
'-x+1/2, y+1/2, -z+1/2'
'-x, -y, -z'
'x-1/2, -y-1/2, z-1/2'

loop_
_atom_site_label
_atom_site_type_symbol
_atom_site_fract_x
_atom_site_fract_y
_atom_site_fract_z
_atom_site_U_iso_or_equiv
_atom_site_adp_type
_atom_site_occupancy
_atom_site_site_symmetry_order
_atom_site_calc_flag
_atom_site_refinement_flags_posn
_atom_site_refinement_flags_adp
_atom_site_refinement_flags_occupancy
_atom_site_disorder_assembly
_atom_site_disorder_group
C1 C 0.6111(3) 0.5533(2) 0.39760(7) 0.0429(4) Uani 1 1 d . . . . .
H1 H 0.6614 0.4897 0.3696 0.051 Uiso 1 1 calc R U . . .
C2 C 0.7316(3) 0.6199(3) 0.43744(8) 0.0505(5) Uani 1 1 d . . . . .
H2 H 0.8627 0.5998 0.4368 0.061 Uiso 1 1 calc R U . . .
C3 C 0.6564(3) 0.7157(3) 0.47788(8) 0.0523(5) Uani 1 1 d . . . . .
C4 C 0.4632(4) 0.7463(3) 0.48018(9) 0.0613(6) Uani 1 1 d . . . . .
H4 H 0.4142 0.8124 0.5077 0.074 Uiso 1 1 calc R U . . .
C5 C 0.3437(3) 0.6772(3) 0.44090(9) 0.0543(5) Uani 1 1 d . . . . .
H5 H 0.2124 0.6954 0.4424 0.065 Uiso 1 1 calc R U . . .
C6 C 0.4155(3) 0.5810(2) 0.39918(7) 0.0387(4) Uani 1 1 d . . . . .
C7 C 0.2791(3) 0.5074(2) 0.35857(7) 0.0401(4) Uani 1 1 d . . . . .
C8 C 0.3556(2) 0.4499(2) 0.30544(7) 0.0353(4) Uani 1 1 d . . . . .
C9 C 0.4946(2) 0.4100(2) 0.23314(7) 0.0340(4) Uani 1 1 d . . . . .
C10 C 0.6303(2) 0.4344(2) 0.18809(7) 0.0364(4) Uani 1 1 d . . . . .
H10 H 0.6241 0.3347 0.1646 0.044 Uiso 1 1 calc R U . . .
C11 C 0.5710(3) 0.5887(3) 0.15466(7) 0.0452(5) Uani 1 1 d . . . . .
H11A H 0.4469 0.5685 0.1373 0.054 Uiso 1 1 calc R U . . .
H11B H 0.5595 0.6858 0.1784 0.054 Uiso 1 1 calc R U . . .
C12 C 0.7168(3) 0.6257(3) 0.11200(8) 0.0536(5) Uani 1 1 d . . . . .
H12A H 0.7207 0.5321 0.0867 0.064 Uiso 1 1 calc R U . . .
H12B H 0.6783 0.7260 0.0919 0.064 Uiso 1 1 calc R U . . .
C13 C 0.9651(3) 0.5035(2) 0.16336(10) 0.0545(5) Uani 1 1 d . . . . .
H13A H 1.0936 0.5224 0.1780 0.065 Uiso 1 1 calc R U . . .
H13B H 0.9705 0.4103 0.1379 0.065 Uiso 1 1 calc R U . . .
C14 C 0.8359(2) 0.4563(2) 0.20885(9) 0.0455(5) Uani 1 1 d . . . . .
H14A H 0.8410 0.5437 0.2364 0.055 Uiso 1 1 calc R U . . .
H14B H 0.8804 0.3517 0.2254 0.055 Uiso 1 1 calc R U . . .
N1 N 0.5004(2) 0.50597(17) 0.27985(6) 0.0359(3) Uani 1 1 d . . . . .
N2 N 0.3564(2) 0.3011(2) 0.23067(7) 0.0486(4) Uani 1 1 d . . . . .
O1 O 0.9013(2) 0.65094(17) 0.13547(6) 0.0549(4) Uani 1 1 d . . . . .
O2 O 0.25933(18) 0.32780(18) 0.27962(5) 0.0480(3) Uani 1 1 d . . . . .
O3 O 0.1099(2) 0.4923(2) 0.36607(6) 0.0613(4) Uani 1 1 d . . . . .
Cl1 Cl 0.80874(12) 0.80368(11) 0.52652(3) 0.0900(3) Uani 1 1 d . . . . .

loop_
_atom_site_aniso_label
_atom_site_aniso_U_11
_atom_site_aniso_U_22
_atom_site_aniso_U_33
_atom_site_aniso_U_23
_atom_site_aniso_U_13
_atom_site_aniso_U_12
C1 0.0464(10) 0.0439(10) 0.0385(9) -0.0020(8) 0.0034(8) 0.0039(8)
C2 0.0467(11) 0.0588(12) 0.0459(11) 0.0002(9) -0.0018(9) -0.0002(9)
C3 0.0676(14) 0.0546(12) 0.0346(10) 0.0018(8) 0.0010(9) -0.0161(10)
C4 0.0760(16) 0.0643(14) 0.0448(11) -0.0157(10) 0.0227(11) -0.0125(12)
C5 0.0490(11) 0.0633(13) 0.0517(12) -0.0077(10) 0.0215(9) -0.0073(10)
C6 0.0427(10) 0.0369(9) 0.0371(9) 0.0031(7) 0.0109(7) -0.0061(7)
C7 0.0384(9) 0.0401(9) 0.0422(9) 0.0053(8) 0.0101(8) -0.0026(7)
C8 0.0312(8) 0.0363(8) 0.0384(9) 0.0042(7) -0.0001(7) -0.0023(7)
C9 0.0322(8) 0.0345(8) 0.0351(8) 0.0013(7) -0.0017(7) 0.0016(7)
C10 0.0371(9) 0.0358(9) 0.0367(9) -0.0057(7) 0.0052(7) 0.0002(7)
C11 0.0400(10) 0.0584(12) 0.0372(9) 0.0062(8) 0.0006(8) 0.0056(8)
C12 0.0593(13) 0.0596(13) 0.0421(10) 0.0062(9) 0.0089(9) -0.0037(10)
C13 0.0389(10) 0.0444(11) 0.0809(15) -0.0003(10) 0.0168(10) 0.0044(8)
C14 0.0335(9) 0.0425(10) 0.0606(12) 0.0081(9) 0.0015(8) 0.0061(8)
N1 0.0353(8) 0.0359(8) 0.0366(7) 0.0007(6) 0.0047(6) -0.0024(6)
N2 0.0445(9) 0.0569(10) 0.0448(9) -0.0089(7) 0.0064(7) -0.0145(8)
O1 0.0495(8) 0.0464(8) 0.0695(9) 0.0056(7) 0.0161(7) -0.0042(6)
O2 0.0407(7) 0.0572(8) 0.0464(7) -0.0053(6) 0.0068(6) -0.0180(6)
O3 0.0402(8) 0.0845(11) 0.0600(9) -0.0052(8) 0.0165(7) -0.0132(7)
Cl1 0.1085(6) 0.1056(6) 0.0549(4) -0.0182(3) -0.0180(4) -0.0269(4)

loop_
_atom_type_symbol
_atom_type_description
_atom_type_scat_dispersion_real
_atom_type_scat_dispersion_imag
_atom_type_scat_source
C C 0.0033 0.0016 'International Tables Vol C Tables 4.2.6.8 and 6.1.1.4'
H H 0.0000 0.0000 'International Tables Vol C Tables 4.2.6.8 and 6.1.1.4'
N N 0.0061 0.0033 'International Tables Vol C Tables 4.2.6.8 and 6.1.1.4'
O O 0.0106 0.0060 'International Tables Vol C Tables 4.2.6.8 and 6.1.1.4'
Cl Cl 0.1484 0.1585 'International Tables Vol C Tables 4.2.6.8 and 6.1.1.4'

loop_
_geom_angle_atom_site_label_1
_geom_angle_atom_site_label_2
_geom_angle_atom_site_label_3
_geom_angle
_geom_angle_site_symmetry_1
_geom_angle_site_symmetry_3
_geom_angle_publ_flag
C2 C1 C6 120.16(18) . . ?
C2 C1 H1 119.9 . . ?
C6 C1 H1 119.9 . . ?
C3 C2 C1 119.4(2) . . ?
C3 C2 H2 120.3 . . ?
C1 C2 H2 120.3 . . ?
C2 C3 C4 121.6(2) . . ?
C2 C3 Cl1 119.19(18) . . ?
C4 C3 Cl1 119.19(17) . . ?
C5 C4 C3 118.64(19) . . ?
C5 C4 H4 120.7 . . ?
C3 C4 H4 120.7 . . ?
C4 C5 C6 121.2(2) . . ?
C4 C5 H5 119.4 . . ?
C6 C5 H5 119.4 . . ?
C5 C6 C1 118.97(18) . . ?
C5 C6 C7 118.65(17) . . ?
C1 C6 C7 122.36(16) . . ?
O3 C7 C6 123.32(17) . . ?
O3 C7 C8 118.47(17) . . ?
C6 C7 C8 118.21(15) . . ?
N1 C8 O2 114.23(15) . . ?
N1 C8 C7 128.84(16) . . ?
O2 C8 C7 116.89(14) . . ?
N2 C9 N1 114.31(15) . . ?
N2 C9 C10 122.61(16) . . ?
N1 C9 C10 123.03(15) . . ?
C9 C10 C14 112.15(15) . . ?
C9 C10 C11 109.71(14) . . ?
C14 C10 C11 109.37(15) . . ?
C9 C10 H10 108.5 . . ?
C14 C10 H10 108.5 . . ?
C11 C10 H10 108.5 . . ?
C12 C11 C10 110.66(16) . . ?
C12 C11 H11A 109.5 . . ?
C10 C11 H11A 109.5 . . ?
C12 C11 H11B 109.5 . . ?
C10 C11 H11B 109.5 . . ?
H11A C11 H11B 108.1 . . ?
O1 C12 C11 111.47(16) . . ?
O1 C12 H12A 109.3 . . ?
C11 C12 H12A 109.3 . . ?
O1 C12 H12B 109.3 . . ?
C11 C12 H12B 109.3 . . ?
H12A C12 H12B 108.0 . . ?
O1 C13 C14 112.25(15) . . ?
O1 C13 H13A 109.2 . . ?
C14 C13 H13A 109.2 . . ?
O1 C13 H13B 109.2 . . ?
C14 C13 H13B 109.2 . . ?
H13A C13 H13B 107.9 . . ?
C13 C14 C10 110.88(17) . . ?
C13 C14 H14A 109.5 . . ?
C10 C14 H14A 109.5 . . ?
C13 C14 H14B 109.5 . . ?
C10 C14 H14B 109.5 . . ?
H14A C14 H14B 108.1 . . ?
C8 N1 C9 102.32(14) . . ?
C9 N2 O2 103.51(14) . . ?
C12 O1 C13 110.69(16) . . ?
C8 O2 N2 105.62(12) . . ?

loop_
_geom_bond_atom_site_label_1
_geom_bond_atom_site_label_2
_geom_bond_distance
_geom_bond_site_symmetry_2
_geom_bond_publ_flag
C1 C2 1.381(3) . ?
C1 C6 1.385(3) . ?
C1 H1 0.9300 . ?
C2 C3 1.369(3) . ?
C2 H2 0.9300 . ?
C3 C4 1.373(3) . ?
C3 Cl1 1.729(2) . ?
C4 C5 1.375(3) . ?
C4 H4 0.9300 . ?
C5 C6 1.385(3) . ?
C5 H5 0.9300 . ?
C6 C7 1.483(3) . ?
C7 O3 1.207(2) . ?
C7 C8 1.498(2) . ?
C8 N1 1.285(2) . ?
C8 O2 1.330(2) . ?
C9 N2 1.294(2) . ?
C9 N1 1.379(2) . ?
C9 C10 1.492(2) . ?
C10 C14 1.521(3) . ?
C10 C11 1.525(3) . ?
C10 H10 0.9800 . ?
C11 C12 1.512(3) . ?
C11 H11A 0.9700 . ?
C11 H11B 0.9700 . ?
C12 O1 1.412(3) . ?
C12 H12A 0.9700 . ?
C12 H12B 0.9700 . ?
C13 O1 1.421(2) . ?
C13 C14 1.505(3) . ?
C13 H13A 0.9700 . ?
C13 H13B 0.9700 . ?
C14 H14A 0.9700 . ?
C14 H14B 0.9700 . ?
N2 O2 1.4157(19) . ?

loop_
_geom_hbond_atom_site_label_D
_geom_hbond_atom_site_label_H
_geom_hbond_atom_site_label_A
_geom_hbond_distance_DH
_geom_hbond_distance_HA
_geom_hbond_distance_DA
_geom_hbond_angle_DHA
_geom_hbond_site_symmetry_A
C2 H2 O3 0.93 2.63 3.368(2) 137.0 1_655
C2 H2 O3 0.93 2.63 3.368(2) 137.0 1_655

loop_
_geom_torsion_atom_site_label_1
_geom_torsion_atom_site_label_2
_geom_torsion_atom_site_label_3
_geom_torsion_atom_site_label_4
_geom_torsion
_geom_torsion_site_symmetry_1
_geom_torsion_site_symmetry_2
_geom_torsion_site_symmetry_3
_geom_torsion_site_symmetry_4
_geom_torsion_publ_flag
C6 C1 C2 C3 -1.1(3) . . . . ?
C1 C2 C3 C4 0.6(3) . . . . ?
C1 C2 C3 Cl1 -178.16(15) . . . . ?
C2 C3 C4 C5 0.5(3) . . . . ?
Cl1 C3 C4 C5 179.27(17) . . . . ?
C3 C4 C5 C6 -1.1(3) . . . . ?
C4 C5 C6 C1 0.6(3) . . . . ?
C4 C5 C6 C7 178.98(19) . . . . ?
C2 C1 C6 C5 0.6(3) . . . . ?
C2 C1 C6 C7 -177.79(17) . . . . ?
C5 C6 C7 O3 -17.9(3) . . . . ?
C1 C6 C7 O3 160.42(19) . . . . ?
C5 C6 C7 C8 161.75(17) . . . . ?
C1 C6 C7 C8 -19.9(2) . . . . ?
O3 C7 C8 N1 150.67(19) . . . . ?
C6 C7 C8 N1 -29.0(3) . . . . ?
O3 C7 C8 O2 -27.0(2) . . . . ?
C6 C7 C8 O2 153.35(16) . . . . ?
N2 C9 C10 C14 -138.48(18) . . . . ?
N1 C9 C10 C14 44.3(2) . . . . ?
N2 C9 C10 C11 99.8(2) . . . . ?
N1 C9 C10 C11 -77.4(2) . . . . ?
C9 C10 C11 C12 174.69(16) . . . . ?
C14 C10 C11 C12 51.3(2) . . . . ?
C10 C11 C12 O1 -57.4(2) . . . . ?
O1 C13 C14 C10 55.8(2) . . . . ?
C9 C10 C14 C13 -172.46(15) . . . . ?
C11 C10 C14 C13 -50.5(2) . . . . ?
O2 C8 N1 C9 0.19(19) . . . . ?
C7 C8 N1 C9 -177.48(17) . . . . ?
N2 C9 N1 C8 -0.7(2) . . . . ?
C10 C9 N1 C8 176.72(15) . . . . ?
N1 C9 N2 O2 0.9(2) . . . . ?
C10 C9 N2 O2 -176.56(15) . . . . ?
C11 C12 O1 C13 61.4(2) . . . . ?
C14 C13 O1 C12 -60.9(2) . . . . ?
N1 C8 O2 N2 0.3(2) . . . . ?
C7 C8 O2 N2 178.28(14) . . . . ?
C9 N2 O2 C8 -0.69(18) . . . . ?
